data_4022547
loop_
_publ_author_name
'Kamil Paruch'
'Libor Vyklick\'y'
'David Zhigang Wang'
'Thomas J. Katz'
'Christopher Incarvito'
'Lev Zakharov'
'Arnold L. Rheingold'

_publ_section_title
;
 Functionalizations of [6]- and [7]Helicenes at Their Most
 Sterically Hindered Positions
;
_journal_name_full 'Journal of Organic Chemistry'
_journal_page_first 8539
_journal_page_last 8544
_journal_paper_doi 10.1021/jo035057t
_journal_volume 68
_journal_year 2003
_chemical_formula_sum 'C38 H32 O9'
_chemical_formula_weight 632.64
_chemical_name_systematic
; 
 ? 
;
_space_group_IT_number 14
_symmetry_cell_setting monoclinic
_symmetry_space_group_name_Hall '-P 2yn'
_symmetry_space_group_name_H-M 'P 1 21/n 1'
_atom_sites_solution_hydrogens geom
_atom_sites_solution_primary direct
_atom_sites_solution_secondary difmap
_audit_creation_method SHELXL-97
_cell_angle_alpha 90.00
_cell_angle_beta 102.3280(10)
_cell_angle_gamma 90.00
_cell_formula_units_Z 4
_cell_length_a 12.5856(6)
_cell_length_b 13.9391(7)
_cell_length_c 17.2984(9)
_cell_measurement_reflns_used 9334
_cell_measurement_temperature 100(2)
_cell_measurement_theta_max 27.50
_cell_measurement_theta_min 2.21
_cell_volume 2964.7(3)
_computing_cell_refinement 'Bruker SMART'
_computing_data_collection 'Bruker SMART'
_computing_data_reduction 'Bruker SAINT'
_computing_molecular_graphics 'Bruker SHELXTL'
_computing_publication_material 'Bruker SHELXTL'
_computing_structure_refinement 'SHELXL-97 (Sheldrick, 1997)'
_computing_structure_solution 'SHELXS-97 (Sheldrick, 1990)'
_diffrn_ambient_temperature 100(2)
_diffrn_measured_fraction_theta_full 0.992
_diffrn_measured_fraction_theta_max 0.992
_diffrn_measurement_device_type 'CCD area detector'
_diffrn_measurement_method 'phi and omega scans'
_diffrn_radiation_monochromator graphite
_diffrn_radiation_source 'fine-focus sealed tube'
_diffrn_radiation_type MoK\a
_diffrn_radiation_wavelength 0.71073
_diffrn_reflns_av_R_equivalents 0.0242
_diffrn_reflns_av_sigmaI/netI 0.0323
_diffrn_reflns_limit_h_max 16
_diffrn_reflns_limit_h_min -16
_diffrn_reflns_limit_k_max 18
_diffrn_reflns_limit_k_min -11
_diffrn_reflns_limit_l_max 22
_diffrn_reflns_limit_l_min -19
_diffrn_reflns_number 18380
_diffrn_reflns_theta_full 27.52
_diffrn_reflns_theta_max 27.52
_diffrn_reflns_theta_min 1.83
_exptl_absorpt_coefficient_mu 0.101
_exptl_absorpt_correction_T_max 0.9900
_exptl_absorpt_correction_T_min 0.9684
_exptl_absorpt_correction_type multi-scan
_exptl_absorpt_process_details SADABS
_exptl_crystal_colour Orange
_exptl_crystal_density_diffrn 1.417
_exptl_crystal_density_meas 0
_exptl_crystal_density_method 'not measured'
_exptl_crystal_description Block
_exptl_crystal_F_000 1328
_exptl_crystal_size_max 0.32
_exptl_crystal_size_mid 0.20
_exptl_crystal_size_min 0.10
_refine_diff_density_max 0.385
_refine_diff_density_min -0.201
_refine_diff_density_rms 0.057
_refine_ls_extinction_method none
_refine_ls_goodness_of_fit_ref 1.040
_refine_ls_hydrogen_treatment mixed
_refine_ls_matrix_type full
_refine_ls_number_parameters 552
_refine_ls_number_reflns 6774
_refine_ls_number_restraints 0
_refine_ls_restrained_S_all 1.040
_refine_ls_R_factor_all 0.0548
_refine_ls_R_factor_gt 0.0442
_refine_ls_shift/su_max 0.001
_refine_ls_shift/su_mean 0.000
_refine_ls_structure_factor_coef Fsqd
_refine_ls_weighting_details 'calc w=1/[\s^2^(Fo^2^)+(0.0766P)^2^+0.6104P] where P=(Fo^2^+2Fc^2^)/3'
_refine_ls_weighting_scheme calc
_refine_ls_wR_factor_gt 0.1198
_refine_ls_wR_factor_ref 0.1268
_reflns_number_gt 5577
_reflns_number_total 6774
_reflns_threshold_expression >2sigma(I)
_cod_data_source_file jo035057tsi20030722_023436.cif
_cod_data_source_block katz26
_cod_depositor_comments
;
The following automatic conversions were performed:
'_symmetry_cell_setting' value 'Monoclinic' changed to 'monoclinic'
according to '/home/saulius/struct/CIF-dictionaries/cif_core.dic'
dictionary named 'cif_core.dic' version 2.4.1 from
2010-06-29.

'_exptl_absorpt_correction_type' value 'Multi-scan' changed
to 'multi-scan' according to
'/home/saulius/struct/CIF-dictionaries/cif_core.dic' dictionary named
'cif_core.dic' version 2.4.1 from 2010-06-29.

Automatic conversion script
Id: cif_fix_enum 1527 2010-12-29 10:47:43Z saulius 
;
_cod_original_sg_symbol_H-M 'P 21/n'
_cod_database_code 4022547

loop_
_symmetry_equiv_pos_as_xyz
'x, y, z'
'-x+1/2, y+1/2, -z+1/2'
'-x, -y, -z'
'x-1/2, -y-1/2, z-1/2'

loop_
_atom_site_label
_atom_site_type_symbol
_atom_site_fract_x
_atom_site_fract_y
_atom_site_fract_z
_atom_site_U_iso_or_equiv
_atom_site_adp_type
_atom_site_occupancy
_atom_site_symmetry_multiplicity
_atom_site_calc_flag
O1 O 0.18748(8) 0.12448(7) 0.04396(5) 0.0195(2) Uani 1 1 d
O2 O 0.05551(9) 0.15952(8) 0.13760(6) 0.0273(2) Uani 1 1 d
O3 O -0.17056(7) 0.06382(8) -0.19694(6) 0.0234(2) Uani 1 1 d
O4 O 0.15317(8) -0.01425(7) -0.30623(6) 0.0227(2) Uani 1 1 d
O5 O 0.60439(7) 0.15370(8) -0.04453(6) 0.0223(2) Uani 1 1 d
O6 O 0.58117(7) 0.28376(8) 0.07343(5) 0.0235(2) Uani 1 1 d
O7 O 0.07079(8) 0.42056(8) 0.11563(6) 0.0242(2) Uani 1 1 d
O8 O -0.18874(8) 0.34377(9) -0.13728(6) 0.0288(3) Uani 1 1 d
O9 O 0.22566(8) 0.30388(7) -0.19208(5) 0.0202(2) Uani 1 1 d
C1 C 0.09842(10) 0.12044(10) -0.01535(8) 0.0170(3) Uani 1 1 d
C2 C -0.00572(11) 0.12519(10) 0.00048(8) 0.0195(3) Uani 1 1 d
C3 C -0.09875(11) 0.11094(11) -0.06064(8) 0.0207(3) Uani 1 1 d
C4 C -0.08709(11) 0.08422(10) -0.13414(8) 0.0188(3) Uani 1 1 d
C5 C 0.01870(10) 0.07719(9) -0.15138(7) 0.0160(3) Uani 1 1 d
C6 C 0.03030(11) 0.03901(10) -0.22552(8) 0.0172(3) Uani 1 1 d
C7 C 0.13138(11) 0.02729(10) -0.24024(7) 0.0177(3) Uani 1 1 d
C8 C 0.22618(10) 0.06402(10) -0.18708(7) 0.0168(3) Uani 1 1 d
C9 C 0.33122(11) 0.05011(10) -0.20323(8) 0.0200(3) Uani 1 1 d
C10 C 0.42053(11) 0.08505(11) -0.15270(8) 0.0205(3) Uani 1 1 d
C11 C 0.40865(10) 0.14823(10) -0.09052(8) 0.0178(3) Uani 1 1 d
C12 C 0.50267(10) 0.18700(10) -0.03823(8) 0.0195(3) Uani 1 1 d
C13 C 0.49217(11) 0.25018(10) 0.01907(8) 0.0191(3) Uani 1 1 d
C14 C 0.38686(10) 0.28462(10) 0.02546(7) 0.0169(3) Uani 1 1 d
C15 C 0.37480(11) 0.34423(11) 0.08956(8) 0.0206(3) Uani 1 1 d
C16 C 0.27423(11) 0.37263(11) 0.09736(8) 0.0206(3) Uani 1 1 d
C17 C 0.18206(11) 0.35621(10) 0.03501(8) 0.0179(3) Uani 1 1 d
C18 C 0.07438(11) 0.38282(10) 0.04324(8) 0.0197(3) Uani 1 1 d
C19 C -0.01369(12) 0.36636(10) -0.01578(8) 0.0209(3) Uani 1 1 d
C20 C 0.00114(11) 0.33663(10) -0.09190(8) 0.0190(3) Uani 1 1 d
C21 C -0.08948(11) 0.33243(10) -0.15706(9) 0.0225(3) Uani 1 1 d
C22 C -0.07389(12) 0.31799(11) -0.23220(9) 0.0247(3) Uani 1 1 d
C23 C 0.03209(12) 0.30812(10) -0.24557(8) 0.0220(3) Uani 1 1 d
C24 C 0.12074(11) 0.30717(9) -0.18306(8) 0.0179(3) Uani 1 1 d
C25 C 0.10624(11) 0.31483(9) -0.10377(8) 0.0167(3) Uani 1 1 d
C26 C 0.19462(10) 0.30901(9) -0.03440(7) 0.0156(3) Uani 1 1 d
C27 C 0.29406(10) 0.25585(10) -0.03096(7) 0.0158(3) Uani 1 1 d
C28 C 0.30406(10) 0.17347(10) -0.08002(7) 0.0162(3) Uani 1 1 d
C29 C 0.21399(10) 0.11518(9) -0.11923(7) 0.0155(3) Uani 1 1 d
C30 C 0.11113(10) 0.10701(9) -0.09450(7) 0.0155(3) Uani 1 1 d
C31 C -0.01900(12) 0.14639(11) 0.07976(8) 0.0237(3) Uani 1 1 d
C32 C -0.27790(11) 0.06564(13) -0.18253(9) 0.0265(3) Uani 1 1 d
C33 C 0.06674(13) -0.06418(13) -0.35718(9) 0.0289(4) Uani 1 1 d
C34 C 0.63702(15) 0.07199(16) 0.00566(12) 0.0408(5) Uani 1 1 d
C35 C 0.65069(14) 0.34574(15) 0.04041(10) 0.0336(4) Uani 1 1 d
C36 C -0.03396(13) 0.43240(13) 0.13295(9) 0.0278(3) Uani 1 1 d
C37 C -0.28168(13) 0.34105(14) -0.20024(11) 0.0332(4) Uani 1 1 d
C38 C 0.24386(13) 0.28835(12) -0.26965(8) 0.0243(3) Uani 1 1 d
H1 H 0.1599(16) 0.1385(15) 0.0874(13) 0.046(6) Uiso 1 1 d
H3 H -0.1693(14) 0.1185(13) -0.0505(10) 0.029(4) Uiso 1 1 d
H6 H -0.0325(12) 0.0165(11) -0.2609(9) 0.016(4) Uiso 1 1 d
H9 H 0.3366(13) 0.0138(13) -0.2472(11) 0.028(4) Uiso 1 1 d
H10 H 0.4914(14) 0.0696(13) -0.1602(10) 0.028(4) Uiso 1 1 d
H15 H 0.4392(13) 0.3582(12) 0.1291(10) 0.026(4) Uiso 1 1 d
H16 H 0.2639(13) 0.4036(13) 0.1420(10) 0.025(4) Uiso 1 1 d
H19 H -0.0861(14) 0.3787(13) -0.0074(10) 0.027(4) Uiso 1 1 d
H22 H -0.1361(14) 0.3166(13) -0.2756(11) 0.030(5) Uiso 1 1 d
H23 H 0.0410(13) 0.3034(12) -0.3010(10) 0.023(4) Uiso 1 1 d
H31 H -0.0956(14) 0.1539(12) 0.0860(10) 0.024(4) Uiso 1 1 d
H32A H -0.2938(14) 0.1299(14) -0.1627(10) 0.031(5) Uiso 1 1 d
H32B H -0.3249(14) 0.0515(14) -0.2343(11) 0.035(5) Uiso 1 1 d
H32C H -0.2852(14) 0.0134(14) -0.1435(11) 0.033(5) Uiso 1 1 d
H33A H 0.1003(14) -0.0952(14) -0.3972(11) 0.034(5) Uiso 1 1 d
H33B H 0.0365(14) -0.1131(14) -0.3256(10) 0.031(5) Uiso 1 1 d
H33C H 0.0116(14) -0.0214(14) -0.3847(10) 0.030(5) Uiso 1 1 d
H34A H 0.577(2) 0.016(2) -0.0173(18) 0.103(10) Uiso 1 1 d
H34B H 0.6335(19) 0.0884(19) 0.0578(15) 0.066(7) Uiso 1 1 d
H34C H 0.7091(16) 0.0519(14) 0.0018(11) 0.037(5) Uiso 1 1 d
H35A H 0.6851(18) 0.3130(17) 0.0032(14) 0.057(6) Uiso 1 1 d
H35B H 0.6090(19) 0.4027(19) 0.0127(14) 0.065(7) Uiso 1 1 d
H35C H 0.7026(15) 0.3727(14) 0.0825(11) 0.035(5) Uiso 1 1 d
H36A H -0.0192(14) 0.4655(13) 0.1851(11) 0.031(5) Uiso 1 1 d
H36B H -0.0692(14) 0.3706(13) 0.1343(10) 0.027(4) Uiso 1 1 d
H36C H -0.0804(14) 0.4749(13) 0.0948(10) 0.027(4) Uiso 1 1 d
H37A H -0.2830(16) 0.2796(16) -0.2316(12) 0.047(6) Uiso 1 1 d
H37B H -0.2828(16) 0.3960(16) -0.2343(12) 0.046(6) Uiso 1 1 d
H37C H -0.3429(18) 0.3420(16) -0.1744(13) 0.051(6) Uiso 1 1 d
H38A H 0.2067(15) 0.2315(14) -0.2938(11) 0.035(5) Uiso 1 1 d
H38B H 0.2155(14) 0.3450(13) -0.3061(10) 0.030(5) Uiso 1 1 d
H38C H 0.3257(13) 0.2818(12) -0.2627(9) 0.024(4) Uiso 1 1 d

loop_
_atom_site_aniso_label
_atom_site_aniso_U_11
_atom_site_aniso_U_22
_atom_site_aniso_U_33
_atom_site_aniso_U_23
_atom_site_aniso_U_13
_atom_site_aniso_U_12
O1 0.0189(5) 0.0249(5) 0.0137(4) 0.0013(4) 0.0011(4) -0.0027(4)
O2 0.0314(6) 0.0337(6) 0.0168(5) -0.0024(4) 0.0053(4) -0.0068(5)
O3 0.0146(5) 0.0352(6) 0.0197(5) -0.0063(4) 0.0018(4) -0.0026(4)
O4 0.0211(5) 0.0270(6) 0.0201(5) -0.0097(4) 0.0043(4) 0.0007(4)
O5 0.0142(5) 0.0303(6) 0.0230(5) 0.0031(4) 0.0049(4) 0.0008(4)
O6 0.0156(5) 0.0358(6) 0.0170(5) 0.0004(4) -0.0010(4) -0.0073(4)
O7 0.0219(5) 0.0321(6) 0.0192(5) -0.0066(4) 0.0062(4) 0.0020(4)
O8 0.0164(5) 0.0388(7) 0.0291(6) -0.0027(5) -0.0001(4) 0.0050(4)
O9 0.0215(5) 0.0257(5) 0.0125(4) 0.0007(4) 0.0019(4) -0.0034(4)
C1 0.0184(6) 0.0161(6) 0.0158(6) 0.0008(5) 0.0024(5) -0.0021(5)
C2 0.0216(7) 0.0199(7) 0.0176(6) -0.0005(5) 0.0054(5) -0.0030(5)
C3 0.0171(6) 0.0243(7) 0.0220(7) -0.0022(5) 0.0074(5) -0.0028(5)
C4 0.0155(6) 0.0203(7) 0.0193(6) -0.0014(5) 0.0010(5) -0.0027(5)
C5 0.0169(6) 0.0153(6) 0.0155(6) 0.0004(5) 0.0030(5) -0.0005(5)
C6 0.0177(6) 0.0170(6) 0.0158(6) -0.0011(5) 0.0010(5) -0.0014(5)
C7 0.0220(7) 0.0160(6) 0.0150(6) -0.0021(5) 0.0036(5) 0.0013(5)
C8 0.0171(6) 0.0164(6) 0.0167(6) 0.0007(5) 0.0034(5) 0.0011(5)
C9 0.0212(7) 0.0217(7) 0.0180(6) -0.0013(5) 0.0064(5) 0.0018(5)
C10 0.0175(6) 0.0250(7) 0.0204(6) -0.0006(5) 0.0072(5) 0.0016(6)
C11 0.0164(6) 0.0205(7) 0.0166(6) 0.0022(5) 0.0039(5) -0.0007(5)
C12 0.0147(6) 0.0268(7) 0.0176(6) 0.0042(5) 0.0047(5) -0.0007(5)
C13 0.0150(6) 0.0264(7) 0.0145(6) 0.0034(5) -0.0001(5) -0.0039(5)
C14 0.0162(6) 0.0198(7) 0.0144(6) 0.0024(5) 0.0026(5) -0.0027(5)
C15 0.0202(7) 0.0252(7) 0.0143(6) -0.0007(5) -0.0009(5) -0.0044(6)
C16 0.0240(7) 0.0235(7) 0.0139(6) -0.0045(5) 0.0035(5) -0.0023(6)
C17 0.0196(6) 0.0178(7) 0.0160(6) 0.0000(5) 0.0030(5) -0.0009(5)
C18 0.0231(7) 0.0188(7) 0.0182(6) -0.0018(5) 0.0065(5) 0.0008(5)
C19 0.0194(7) 0.0214(7) 0.0220(7) -0.0009(5) 0.0046(5) 0.0025(5)
C20 0.0193(6) 0.0172(6) 0.0191(6) 0.0004(5) 0.0007(5) 0.0014(5)
C21 0.0189(7) 0.0212(7) 0.0253(7) 0.0002(6) 0.0001(6) 0.0026(5)
C22 0.0236(7) 0.0252(8) 0.0208(7) -0.0008(6) -0.0056(6) 0.0008(6)
C23 0.0259(7) 0.0218(7) 0.0160(6) 0.0010(5) -0.0006(5) -0.0012(6)
C24 0.0203(7) 0.0143(6) 0.0183(6) 0.0004(5) 0.0026(5) -0.0008(5)
C25 0.0176(6) 0.0144(6) 0.0164(6) 0.0000(5) -0.0002(5) -0.0011(5)
C26 0.0173(6) 0.0151(6) 0.0142(6) 0.0005(5) 0.0029(5) -0.0031(5)
C27 0.0160(6) 0.0192(7) 0.0122(6) 0.0024(5) 0.0031(5) -0.0025(5)
C28 0.0167(6) 0.0187(7) 0.0129(6) 0.0028(5) 0.0026(5) 0.0002(5)
C29 0.0154(6) 0.0163(6) 0.0140(6) 0.0021(5) 0.0017(5) 0.0017(5)
C30 0.0157(6) 0.0143(6) 0.0161(6) 0.0009(5) 0.0028(5) 0.0000(5)
C31 0.0247(7) 0.0271(8) 0.0206(7) -0.0013(6) 0.0079(6) -0.0046(6)
C32 0.0157(7) 0.0393(9) 0.0241(7) -0.0022(7) 0.0031(6) -0.0006(6)
C33 0.0230(7) 0.0346(9) 0.0260(8) -0.0152(7) -0.0019(6) 0.0049(7)
C34 0.0288(9) 0.0544(12) 0.0424(10) 0.0243(9) 0.0145(8) 0.0172(8)
C35 0.0289(8) 0.0448(10) 0.0262(8) -0.0011(7) 0.0039(7) -0.0172(8)
C36 0.0252(7) 0.0353(9) 0.0254(8) -0.0044(7) 0.0111(6) 0.0018(7)
C37 0.0196(7) 0.0402(10) 0.0358(9) 0.0038(8) -0.0031(7) 0.0045(7)
C38 0.0285(8) 0.0293(8) 0.0148(6) -0.0009(6) 0.0040(6) -0.0006(6)

loop_
_atom_type_symbol
_atom_type_description
_atom_type_scat_dispersion_real
_atom_type_scat_dispersion_imag
_atom_type_scat_source
C C 0.0033 0.0016 'International Tables Vol C Tables 4.2.6.8 and 6.1.1.4'
H H 0.0000 0.0000 'International Tables Vol C Tables 4.2.6.8 and 6.1.1.4'
O O 0.0106 0.0060 'International Tables Vol C Tables 4.2.6.8 and 6.1.1.4'

loop_
_geom_angle_atom_site_label_1
_geom_angle_atom_site_label_2
_geom_angle_atom_site_label_3
_geom_angle
C1 O1 H1 103.5(13)
C4 O3 C32 116.90(11)
C7 O4 C33 117.57(11)
C12 O5 C34 111.52(11)
C13 O6 C35 114.12(11)
C18 O7 C36 116.78(11)
C21 O8 C37 116.79(12)
C24 O9 C38 117.85(10)
O1 C1 C2 120.73(12)
O1 C1 C30 119.39(11)
C2 C1 C30 119.82(12)
C1 C2 C3 120.58(12)
C1 C2 C31 119.91(12)
C3 C2 C31 119.51(12)
C4 C3 C2 119.94(13)
C4 C3 H3 119.7(10)
C2 C3 H3 120.4(10)
C3 C4 O3 125.42(12)
C3 C4 C5 120.29(12)
O3 C4 C5 114.28(11)
C30 C5 C6 120.55(12)
C30 C5 C4 119.92(12)
C6 C5 C4 119.53(12)
C7 C6 C5 119.57(12)
C7 C6 H6 121.7(9)
C5 C6 H6 118.4(9)
O4 C7 C6 124.97(12)
O4 C7 C8 113.62(11)
C6 C7 C8 121.32(12)
C29 C8 C9 120.24(12)
C29 C8 C7 119.36(12)
C9 C8 C7 120.39(12)
C10 C9 C8 120.08(13)
C10 C9 H9 121.9(10)
C8 C9 H9 118.0(10)
C9 C10 C11 120.16(13)
C9 C10 H10 120.1(10)
C11 C10 H10 119.7(10)
C28 C11 C10 120.22(12)
C28 C11 C12 119.47(12)
C10 C11 C12 120.32(12)
C13 C12 O5 120.74(12)
C13 C12 C11 120.74(12)
O5 C12 C11 118.40(12)
C12 C13 O6 121.82(12)
C12 C13 C14 120.66(12)
O6 C13 C14 117.52(12)
C27 C14 C15 119.73(12)
C27 C14 C13 119.55(12)
C15 C14 C13 120.67(12)
C16 C15 C14 120.32(12)
C16 C15 H15 122.0(10)
C14 C15 H15 117.4(10)
C15 C16 C17 120.20(13)
C15 C16 H16 121.5(10)
C17 C16 H16 118.3(10)
C26 C17 C16 119.98(12)
C26 C17 C18 118.94(12)
C16 C17 C18 121.01(12)
C19 C18 O7 124.94(13)
C19 C18 C17 121.11(12)
O7 C18 C17 113.89(11)
C18 C19 C20 119.72(13)
C18 C19 H19 120.1(10)
C20 C19 H19 120.1(10)
C25 C20 C21 119.49(12)
C25 C20 C19 120.39(12)
C21 C20 C19 120.07(12)
C22 C21 O8 125.13(13)
C22 C21 C20 120.30(13)
O8 C21 C20 114.57(12)
C21 C22 C23 120.17(13)
C21 C22 H22 119.1(10)
C23 C22 H22 120.7(10)
C24 C23 C22 120.58(13)
C24 C23 H23 121.2(9)
C22 C23 H23 118.2(9)
O9 C24 C23 123.54(12)
O9 C24 C25 116.02(11)
C23 C24 C25 120.37(13)
C20 C25 C24 118.14(12)
C20 C25 C26 117.82(11)
C24 C25 C26 123.87(12)
C17 C26 C27 117.31(11)
C17 C26 C25 118.20(12)
C27 C26 C25 124.47(11)
C14 C27 C26 117.68(12)
C14 C27 C28 117.89(12)
C26 C27 C28 124.40(11)
C11 C28 C29 117.41(12)
C11 C28 C27 118.23(12)
C29 C28 C27 124.37(12)
C8 C29 C28 117.56(11)
C8 C29 C30 117.91(11)
C28 C29 C30 124.52(11)
C5 C30 C1 117.54(11)
C5 C30 C29 118.04(11)
C1 C30 C29 124.27(11)
O2 C31 C2 125.38(14)
O2 C31 H31 118.9(10)
C2 C31 H31 115.7(10)
O3 C32 H32A 110.2(10)
O3 C32 H32B 104.2(10)
H32A C32 H32B 111.7(15)
O3 C32 H32C 109.2(10)
H32A C32 H32C 111.4(15)
H32B C32 H32C 110.0(15)
O4 C33 H33A 105.3(10)
O4 C33 H33B 108.9(10)
H33A C33 H33B 110.9(15)
O4 C33 H33C 112.2(11)
H33A C33 H33C 107.3(14)
H33B C33 H33C 112.1(14)
O5 C34 H34A 105.1(16)
O5 C34 H34B 108.7(16)
H34A C34 H34B 111(2)
O5 C34 H34C 109.9(12)
H34A C34 H34C 110(2)
H34B C34 H34C 111.9(18)
O6 C35 H35A 112.4(14)
O6 C35 H35B 111.2(13)
H35A C35 H35B 108.4(19)
O6 C35 H35C 108.2(11)
H35A C35 H35C 111.6(17)
H35B C35 H35C 104.8(18)
O7 C36 H36A 104.1(10)
O7 C36 H36B 110.5(10)
H36A C36 H36B 112.8(14)
O7 C36 H36C 112.0(10)
H36A C36 H36C 107.4(14)
H36B C36 H36C 110.0(14)
O8 C37 H37A 110.5(11)
O8 C37 H37B 110.5(12)
H37A C37 H37B 110.4(17)
O8 C37 H37C 104.6(13)
H37A C37 H37C 109.5(17)
H37B C37 H37C 111.2(18)
O9 C38 H38A 111.8(11)
O9 C38 H38B 110.9(10)
H38A C38 H38B 107.0(14)
O9 C38 H38C 105.4(9)
H38A C38 H38C 111.2(14)
H38B C38 H38C 110.6(13)

loop_
_geom_bond_atom_site_label_1
_geom_bond_atom_site_label_2
_geom_bond_distance
O1 C1 1.3494(15)
O1 H1 0.91(2)
O2 C31 1.2301(17)
O3 C4 1.3702(15)
O3 C32 1.4253(17)
O4 C7 1.3591(16)
O4 C33 1.4266(17)
O5 C12 1.3877(16)
O5 C34 1.438(2)
O6 C13 1.3814(15)
O6 C35 1.4322(19)
O7 C18 1.3678(16)
O7 C36 1.4225(17)
O8 C21 1.3730(17)
O8 C37 1.4183(18)
O9 C24 1.3630(16)
O9 C38 1.4253(16)
C1 C2 1.3966(19)
C1 C30 1.4244(18)
C2 C3 1.4141(19)
C2 C31 1.4471(19)
C3 C4 1.3624(19)
C3 H3 0.947(18)
C4 C5 1.4286(18)
C5 C30 1.4161(17)
C5 C6 1.4246(18)
C6 C7 1.3595(19)
C6 H6 0.944(16)
C7 C8 1.4362(18)
C8 C29 1.4094(18)
C8 C9 1.4217(18)
C9 C10 1.3584(19)
C9 H9 0.929(18)
C10 C11 1.4224(19)
C10 H10 0.953(17)
C11 C28 1.4113(18)
C11 C12 1.4330(18)
C12 C13 1.353(2)
C13 C14 1.4360(18)
C14 C27 1.4108(17)
C14 C15 1.4195(19)
C15 C16 1.360(2)
C15 H15 0.962(17)
C16 C17 1.4238(18)
C16 H16 0.918(17)
C17 C26 1.4074(18)
C17 C18 1.4411(19)
C18 C19 1.3565(19)
C19 C20 1.4301(19)
C19 H19 0.968(17)
C20 C25 1.4142(18)
C20 C21 1.4233(18)
C21 C22 1.370(2)
C22 C23 1.408(2)
C22 H22 0.963(18)
C23 C24 1.3780(19)
C23 H23 0.992(16)
C24 C25 1.4259(18)
C25 C26 1.4539(17)
C26 C27 1.4447(18)
C27 C28 1.4492(19)
C28 C29 1.4412(18)
C29 C30 1.4520(17)
C31 H31 0.998(17)
C32 H32A 0.995(19)
C32 H32B 0.982(19)
C32 H32C 1.011(19)
C33 H33A 0.985(19)
C33 H33B 0.999(19)
C33 H33C 0.961(19)
C34 H34A 1.10(3)
C34 H34B 0.94(2)
C34 H34C 0.964(19)
C35 H35A 0.96(2)
C35 H35B 1.01(3)
C35 H35C 0.95(2)
C36 H36A 0.995(18)
C36 H36B 0.972(18)
C36 H36C 0.981(18)
C37 H37A 1.01(2)
C37 H37B 0.96(2)
C37 H37C 0.97(2)
C38 H38A 0.97(2)
C38 H38B 1.026(18)
C38 H38C 1.015(16)

loop_
_geom_hbond_atom_site_label_D
_geom_hbond_atom_site_label_H
_geom_hbond_atom_site_label_A
_geom_hbond_distance_DH
_geom_hbond_distance_HA
_geom_hbond_distance_DA
_geom_hbond_angle_DHA
O1 H1 O2 0.91(2) 1.75(2) 2.6019(14) 154.5(19)

loop_
_cod_related_entry_id
_cod_related_entry_database
_cod_related_entry_code
1 ChemSpider 4411677
